data_7113889
loop_
_publ_author_name
'Denis, Jean-Marc'
'Forintos, Henrietta'
'Szelke, Helga'
'Toupet, Loic'
'Pham, Thi-Nh\`an'
'Madec, Pierre-Jean'
'Gaumont, Annie-Claude'

_publ_section_title
;
 B(C6F5)3-catalyzed formation of B--P bonds by dehydrocoupling of
 phosphine--boranes
;
_journal_coden_ASTM CHCOFS
_journal_issue 1
_journal_name_full
;
 Chemical Communications (Cambridge, United Kingdom)
;
_journal_page_first 54
_journal_page_last 55
_journal_paper_doi 10.1039/b206559b
_journal_year 2003
_chemical_formula_sum 'C24 H7 B F15 P'
_chemical_formula_weight 622.08
_space_group_IT_number 2
_symmetry_cell_setting triclinic
_symmetry_space_group_name_Hall '-P 1'
_symmetry_space_group_name_H-M 'P -1'
_atom_sites_solution_hydrogens geom
_atom_sites_solution_primary direct
_atom_sites_solution_secondary difmap
_audit_creation_method SHELXL-97
_cell_angle_alpha 86.66(9)
_cell_angle_beta 77.22(7)
_cell_angle_gamma 87.560(8)
_cell_formula_units_Z 2
_cell_length_a 8.070(5)
_cell_length_b 11.337(9)
_cell_length_c 12.992(9)
_cell_measurement_temperature 293(2)
_cell_volume 1156.7(15)
_computing_structure_refinement 'SHELXL-97 (Sheldrick, 1997)'
_computing_structure_solution 'SHELXS-97 (Sheldrick, 1990)'
_diffrn_ambient_temperature 293(2)
_diffrn_measured_fraction_theta_full 1.000
_diffrn_measured_fraction_theta_max 1.000
_diffrn_radiation_monochromator graphite
_diffrn_radiation_source 'fine-focus sealed tube'
_diffrn_radiation_type MoK\a
_diffrn_radiation_wavelength 0.71069
_diffrn_reflns_av_R_equivalents 0.0156
_diffrn_reflns_av_sigmaI/netI 0.0557
_diffrn_reflns_limit_h_max 9
_diffrn_reflns_limit_h_min 0
_diffrn_reflns_limit_k_max 13
_diffrn_reflns_limit_k_min -13
_diffrn_reflns_limit_l_max 15
_diffrn_reflns_limit_l_min -15
_diffrn_reflns_number 4389
_diffrn_reflns_theta_full 24.97
_diffrn_reflns_theta_max 24.97
_diffrn_reflns_theta_min 1.61
_exptl_absorpt_coefficient_mu 0.254
_exptl_crystal_colour colourless
_exptl_crystal_density_diffrn 1.786
_exptl_crystal_density_method 'not measured'
_exptl_crystal_description block
_exptl_crystal_F_000 612
_exptl_crystal_size_max 0.32
_exptl_crystal_size_mid 0.24
_exptl_crystal_size_min 0.16
_refine_diff_density_max 0.196
_refine_diff_density_min -0.209
_refine_diff_density_rms 0.042
_refine_ls_extinction_coef 0.0043(10)
_refine_ls_extinction_expression Fc^*^=kFc[1+0.001xFc^2^\l^3^/sin(2\q)]^-1/4^
_refine_ls_extinction_method SHELXL
_refine_ls_goodness_of_fit_ref 1.009
_refine_ls_hydrogen_treatment mixed
_refine_ls_matrix_type full
_refine_ls_number_parameters 377
_refine_ls_number_reflns 4070
_refine_ls_number_restraints 0
_refine_ls_restrained_S_all 1.009
_refine_ls_R_factor_all 0.0989
_refine_ls_R_factor_gt 0.0422
_refine_ls_shift/su_max 0.001
_refine_ls_shift/su_mean 0.000
_refine_ls_structure_factor_coef Fsqd
_refine_ls_weighting_details 'calc w=1/[\s^2^(Fo^2^)+(0.0327P)^2^+0.2136P] where P=(Fo^2^+2Fc^2^)/3'
_refine_ls_weighting_scheme calc
_refine_ls_wR_factor_gt 0.0788
_refine_ls_wR_factor_ref 0.0918
_reflns_number_gt 2495
_reflns_number_total 4070
_reflns_threshold_expression >2sigma(I)
_cod_duplicate_entry 7103617
_cod_data_source_file b206559b.txt
_cod_data_source_block ph
_cod_original_cell_volume 1156.7(14)
_cod_original_sg_symbol_H-M P-1
_cod_database_code 7113889

loop_
_symmetry_equiv_pos_as_xyz
'x, y, z'
'-x, -y, -z'

loop_
_atom_site_label
_atom_site_type_symbol
_atom_site_fract_x
_atom_site_fract_y
_atom_site_fract_z
_atom_site_U_iso_or_equiv
_atom_site_adp_type
_atom_site_occupancy
_atom_site_symmetry_multiplicity
_atom_site_calc_flag
_atom_site_refinement_flags
P1 P 0.14378(10) -0.19513(7) 0.19069(7) 0.0498(2) Uani 1 1 d .
H1 H 0.217(3) -0.211(2) 0.0894(19) 0.050 Uiso 1 1 d .
H2 H 0.014(3) -0.263(2) 0.2084(18) 0.050 Uiso 1 1 d .
F1 F -0.0461(2) -0.27153(17) 0.39772(15) 0.0754(6) Uani 1 1 d .
F2 F -0.1344(3) -0.38169(19) 0.58673(16) 0.0916(7) Uani 1 1 d .
F3 F 0.1079(3) -0.46711(17) 0.69121(15) 0.0876(7) Uani 1 1 d .
F4 F 0.4401(3) -0.43276(15) 0.60371(13) 0.0714(6) Uani 1 1 d .
F5 F 0.5308(2) -0.31903(14) 0.41450(13) 0.0585(5) Uani 1 1 d .
F6 F 0.2100(2) -0.44451(14) 0.20790(13) 0.0586(5) Uani 1 1 d .
F7 F 0.3972(2) -0.62091(14) 0.11083(14) 0.0681(5) Uani 1 1 d .
F8 F 0.7422(2) -0.60683(15) 0.05371(14) 0.0733(6) Uani 1 1 d .
F9 F 0.8932(2) -0.41314(16) 0.09954(14) 0.0689(5) Uani 1 1 d .
F10 F 0.71101(19) -0.24059(14) 0.20262(13) 0.0596(5) Uani 1 1 d .
F11 F 0.5167(2) -0.09478(14) 0.09689(12) 0.0617(5) Uani 1 1 d .
F12 F 0.6209(3) 0.12509(15) 0.09556(14) 0.0810(6) Uani 1 1 d .
F13 F 0.5548(3) 0.24439(14) 0.27485(15) 0.0824(6) Uani 1 1 d .
F14 F 0.3802(3) 0.13770(16) 0.45772(15) 0.0932(7) Uani 1 1 d .
F15 F 0.2752(3) -0.07822(15) 0.46219(14) 0.0795(6) Uani 1 1 d .
C1 C 0.0684(4) -0.0436(3) 0.1918(2) 0.0493(8) Uani 1 1 d .
C2 C 0.1215(5) 0.0310(3) 0.1040(3) 0.0739(10) Uani 1 1 d .
H2A H 0.1874 0.0008 0.0426 0.089 Uiso 1 1 calc R
C3 C 0.0778(5) 0.1499(3) 0.1065(3) 0.0929(13) Uani 1 1 d .
H3 H 0.1135 0.1997 0.0469 0.111 Uiso 1 1 calc R
C4 C -0.0180(5) 0.1939(3) 0.1967(4) 0.0897(12) Uani 1 1 d .
H4 H -0.0466 0.2742 0.1991 0.108 Uiso 1 1 calc R
C5 C -0.0721(5) 0.1205(3) 0.2836(3) 0.0880(13) Uani 1 1 d .
H5 H -0.1381 0.1512 0.3448 0.106 Uiso 1 1 calc R
C6 C -0.0302(4) 0.0022(3) 0.2817(3) 0.0695(10) Uani 1 1 d .
H6 H -0.0684 -0.0472 0.3413 0.083 Uiso 1 1 calc R
C7 C 0.2484(4) -0.2948(2) 0.3942(2) 0.0429(7) Uani 1 1 d .
C8 C 0.0819(4) -0.3126(3) 0.4439(3) 0.0541(8) Uani 1 1 d .
C9 C 0.0314(4) -0.3688(3) 0.5435(3) 0.0595(9) Uani 1 1 d .
C10 C 0.1535(5) -0.4107(3) 0.5952(2) 0.0601(9) Uani 1 1 d .
C11 C 0.3206(5) -0.3938(3) 0.5517(2) 0.0524(8) Uani 1 1 d .
C12 C 0.3639(4) -0.3367(2) 0.4535(2) 0.0461(7) Uani 1 1 d .
C13 C 0.4488(3) -0.3323(2) 0.2090(2) 0.0389(7) Uani 1 1 d .
C14 C 0.3808(4) -0.4340(2) 0.1831(2) 0.0428(7) Uani 1 1 d .
C15 C 0.4743(4) -0.5259(2) 0.1329(2) 0.0465(7) Uani 1 1 d .
C16 C 0.6476(4) -0.5190(3) 0.1049(2) 0.0501(8) Uani 1 1 d .
C17 C 0.7234(4) -0.4207(3) 0.1275(2) 0.0476(7) Uani 1 1 d .
C18 C 0.6247(4) -0.3320(2) 0.1793(2) 0.0449(7) Uani 1 1 d .
C19 C 0.3982(3) -0.1019(2) 0.2806(2) 0.0399(7) Uani 1 1 d .
C20 C 0.4847(4) -0.0415(2) 0.1904(2) 0.0459(7) Uani 1 1 d .
C21 C 0.5378(4) 0.0719(3) 0.1864(2) 0.0537(8) Uani 1 1 d .
C22 C 0.5041(4) 0.1331(3) 0.2768(3) 0.0580(9) Uani 1 1 d .
C23 C 0.4167(4) 0.0797(3) 0.3682(3) 0.0571(8) Uani 1 1 d .
C24 C 0.3658(4) -0.0350(3) 0.3687(2) 0.0507(8) Uani 1 1 d .
B1 B 0.3234(4) -0.2332(3) 0.2771(3) 0.0415(8) Uani 1 1 d .

loop_
_atom_site_aniso_label
_atom_site_aniso_U_11
_atom_site_aniso_U_22
_atom_site_aniso_U_33
_atom_site_aniso_U_23
_atom_site_aniso_U_13
_atom_site_aniso_U_12
P1 0.0466(5) 0.0492(5) 0.0565(5) -0.0115(4) -0.0163(4) 0.0024(4)
F1 0.0456(11) 0.0933(15) 0.0805(14) 0.0138(11) -0.0048(10) -0.0001(10)
F2 0.0681(14) 0.1027(16) 0.0871(15) 0.0117(12) 0.0164(12) -0.0113(12)
F3 0.1187(18) 0.0757(13) 0.0578(12) 0.0140(10) -0.0003(12) -0.0064(12)
F4 0.1013(15) 0.0611(12) 0.0585(12) -0.0091(9) -0.0327(11) 0.0105(11)
F5 0.0557(12) 0.0641(11) 0.0589(11) -0.0071(9) -0.0184(9) -0.0029(9)
F6 0.0477(11) 0.0516(10) 0.0769(12) -0.0074(9) -0.0119(9) -0.0113(8)
F7 0.0848(13) 0.0413(10) 0.0833(13) -0.0143(9) -0.0249(11) -0.0098(9)
F8 0.0812(14) 0.0600(11) 0.0757(13) -0.0240(10) -0.0097(11) 0.0208(10)
F9 0.0434(11) 0.0792(13) 0.0790(13) -0.0154(10) -0.0010(9) 0.0072(9)
F10 0.0407(10) 0.0567(11) 0.0835(13) -0.0188(9) -0.0130(9) -0.0064(8)
F11 0.0895(13) 0.0506(10) 0.0435(10) -0.0092(8) -0.0072(9) -0.0139(9)
F12 0.1153(17) 0.0573(12) 0.0646(13) -0.0008(10) -0.0026(12) -0.0296(12)
F13 0.1217(17) 0.0413(11) 0.0882(15) -0.0107(10) -0.0264(13) -0.0179(11)
F14 0.150(2) 0.0623(13) 0.0660(13) -0.0322(10) -0.0120(13) -0.0061(13)
F15 0.1176(17) 0.0601(12) 0.0501(11) -0.0137(9) 0.0095(11) -0.0140(11)
C1 0.0458(18) 0.0527(19) 0.051(2) -0.0069(16) -0.0144(15) 0.0060(15)
C2 0.081(3) 0.070(2) 0.064(2) -0.008(2) -0.003(2) 0.018(2)
C3 0.109(3) 0.068(3) 0.092(3) 0.018(2) -0.009(3) 0.014(2)
C4 0.109(3) 0.059(2) 0.103(3) -0.008(2) -0.028(3) 0.018(2)
C5 0.115(3) 0.072(3) 0.073(3) -0.018(2) -0.013(2) 0.033(3)
C6 0.082(3) 0.064(2) 0.057(2) -0.0056(18) -0.0076(19) 0.019(2)
C7 0.0464(19) 0.0339(16) 0.0472(18) -0.0095(13) -0.0056(15) -0.0021(14)
C8 0.050(2) 0.0487(19) 0.062(2) -0.0003(16) -0.0111(18) 0.0031(16)
C9 0.054(2) 0.051(2) 0.064(2) -0.0015(17) 0.0085(19) -0.0071(17)
C10 0.087(3) 0.0439(19) 0.045(2) -0.0027(15) -0.003(2) -0.0035(19)
C11 0.071(2) 0.0395(18) 0.049(2) -0.0116(15) -0.0165(19) 0.0039(17)
C12 0.048(2) 0.0414(17) 0.0475(19) -0.0126(15) -0.0054(16) -0.0015(15)
C13 0.0415(18) 0.0372(16) 0.0393(16) -0.0018(12) -0.0111(13) -0.0017(13)
C14 0.0395(18) 0.0413(17) 0.0464(18) -0.0014(14) -0.0069(14) -0.0034(14)
C15 0.061(2) 0.0338(17) 0.0478(18) -0.0037(14) -0.0173(16) -0.0024(15)
C16 0.064(2) 0.0415(18) 0.0445(18) -0.0086(14) -0.0111(16) 0.0115(16)
C17 0.0425(19) 0.054(2) 0.0434(18) -0.0043(15) -0.0041(15) 0.0049(15)
C18 0.0457(19) 0.0452(18) 0.0462(17) -0.0072(14) -0.0129(15) -0.0064(15)
C19 0.0433(17) 0.0378(16) 0.0404(17) -0.0081(13) -0.0117(14) 0.0018(13)
C20 0.0537(19) 0.0437(17) 0.0417(18) -0.0137(14) -0.0103(15) -0.0025(15)
C21 0.061(2) 0.0491(19) 0.051(2) 0.0024(16) -0.0100(17) -0.0138(16)
C22 0.076(2) 0.0352(18) 0.067(2) -0.0102(17) -0.0224(19) -0.0080(16)
C23 0.075(2) 0.0447(19) 0.054(2) -0.0202(16) -0.0149(18) 0.0012(17)
C24 0.059(2) 0.0475(19) 0.0432(19) -0.0073(15) -0.0051(16) -0.0023(16)
B1 0.0354(19) 0.0429(19) 0.048(2) -0.0084(15) -0.0116(16) 0.0003(15)

loop_
_atom_type_symbol
_atom_type_description
_atom_type_scat_dispersion_real
_atom_type_scat_dispersion_imag
_atom_type_scat_source
C C 0.0033 0.0016 'International Tables Vol C Tables 4.2.6.8 and 6.1.1.4'
H H 0.0000 0.0000 'International Tables Vol C Tables 4.2.6.8 and 6.1.1.4'
B B 0.0013 0.0007 'International Tables Vol C Tables 4.2.6.8 and 6.1.1.4'
F F 0.0171 0.0103 'International Tables Vol C Tables 4.2.6.8 and 6.1.1.4'
P P 0.1023 0.0942 'International Tables Vol C Tables 4.2.6.8 and 6.1.1.4'

loop_
_geom_angle_atom_site_label_1
_geom_angle_atom_site_label_2
_geom_angle_atom_site_label_3
_geom_angle
C1 P1 B1 114.58(14)
C1 P1 H1 104.3(10)
B1 P1 H1 107.4(10)
C1 P1 H2 108.6(10)
B1 P1 H2 117.1(10)
H1 P1 H2 103.5(14)
C6 C1 C2 119.0(3)
C6 C1 P1 121.1(3)
C2 C1 P1 119.7(3)
C1 C2 C3 120.6(3)
C1 C2 H2A 119.7
C3 C2 H2A 119.7
C4 C3 C2 119.6(4)
C4 C3 H3 120.2
C2 C3 H3 120.2
C3 C4 C5 120.2(4)
C3 C4 H4 119.9
C5 C4 H4 119.9
C4 C5 C6 120.7(4)
C4 C5 H5 119.7
C6 C5 H5 119.7
C5 C6 C1 120.0(4)
C5 C6 H6 120.0
C1 C6 H6 120.0
C8 C7 C12 113.6(3)
C8 C7 B1 128.5(3)
C12 C7 B1 117.9(3)
F1 C8 C7 120.4(3)
F1 C8 C9 115.6(3)
C7 C8 C9 124.0(3)
F2 C9 C10 121.2(3)
F2 C9 C8 120.1(3)
C10 C9 C8 118.7(3)
F3 C10 C11 119.7(3)
F3 C10 C9 119.8(3)
C11 C10 C9 120.4(3)
F4 C11 C10 120.3(3)
F4 C11 C12 121.1(3)
C10 C11 C12 118.6(3)
F5 C12 C11 116.7(3)
F5 C12 C7 118.6(3)
C11 C12 C7 124.7(3)
C18 C13 C14 113.1(3)
C18 C13 B1 127.0(2)
C14 C13 B1 119.7(2)
F6 C14 C15 116.6(3)
F6 C14 C13 118.7(2)
C15 C14 C13 124.7(3)
F7 C15 C16 120.5(3)
F7 C15 C14 120.5(3)
C16 C15 C14 119.0(3)
F8 C16 C15 120.3(3)
F8 C16 C17 120.3(3)
C15 C16 C17 119.5(3)
F9 C17 C18 120.9(3)
F9 C17 C16 119.7(3)
C18 C17 C16 119.4(3)
F10 C18 C17 115.3(3)
F10 C18 C13 120.3(3)
C17 C18 C13 124.4(3)
C24 C19 C20 113.2(3)
C24 C19 B1 124.5(3)
C20 C19 B1 122.0(2)
F11 C20 C21 115.8(3)
F11 C20 C19 119.3(2)
C21 C20 C19 124.9(3)
F12 C21 C20 121.5(3)
F12 C21 C22 119.3(3)
C20 C21 C22 119.2(3)
F13 C22 C23 120.7(3)
F13 C22 C21 120.3(3)
C23 C22 C21 119.0(3)
F14 C23 C22 120.4(3)
F14 C23 C24 119.8(3)
C22 C23 C24 119.8(3)
F15 C24 C19 121.0(3)
F15 C24 C23 115.1(3)
C19 C24 C23 123.9(3)
C7 B1 C19 113.4(2)
C7 B1 C13 106.9(2)
C19 B1 C13 117.9(2)
C7 B1 P1 114.0(2)
C19 B1 P1 100.82(19)
C13 B1 P1 103.64(19)

loop_
_geom_bond_atom_site_label_1
_geom_bond_atom_site_label_2
_geom_bond_distance
P1 C1 1.798(3)
P1 B1 2.039(3)
P1 H1 1.34(2)
P1 H2 1.30(2)
F1 C8 1.358(3)
F2 C9 1.343(4)
F3 C10 1.351(4)
F4 C11 1.341(4)
F5 C12 1.349(3)
F6 C14 1.353(3)
F7 C15 1.342(3)
F8 C16 1.343(3)
F9 C17 1.343(3)
F10 C18 1.358(3)
F11 C20 1.357(3)
F12 C21 1.344(3)
F13 C22 1.340(3)
F14 C23 1.339(3)
F15 C24 1.348(3)
C1 C6 1.376(4)
C1 C2 1.379(4)
C2 C3 1.379(5)
C2 H2A 0.9300
C3 C4 1.362(5)
C3 H3 0.9300
C4 C5 1.364(5)
C4 H4 0.9300
C5 C6 1.370(4)
C5 H5 0.9300
C6 H6 0.9300
C7 C8 1.374(4)
C7 C12 1.388(4)
C7 B1 1.635(4)
C8 C9 1.392(4)
C9 C10 1.365(5)
C10 C11 1.359(4)
C11 C12 1.376(4)
C13 C18 1.387(4)
C13 C14 1.387(4)
C13 B1 1.641(4)
C14 C15 1.370(4)
C15 C16 1.369(4)
C16 C17 1.371(4)
C17 C18 1.367(4)
C19 C24 1.380(4)
C19 C20 1.384(4)
C19 B1 1.637(4)
C20 C21 1.367(4)
C21 C22 1.368(4)
C22 C23 1.363(4)
C23 C24 1.379(4)

loop_
_geom_torsion_atom_site_label_1
_geom_torsion_atom_site_label_2
_geom_torsion_atom_site_label_3
_geom_torsion_atom_site_label_4
_geom_torsion
B1 P1 C1 C6 -69.5(3)
B1 P1 C1 C2 105.0(3)
C6 C1 C2 C3 0.6(5)
P1 C1 C2 C3 -174.0(3)
C1 C2 C3 C4 0.3(6)
C2 C3 C4 C5 -0.8(7)
C3 C4 C5 C6 0.4(7)
C4 C5 C6 C1 0.5(6)
C2 C1 C6 C5 -0.9(5)
P1 C1 C6 C5 173.6(3)
C12 C7 C8 F1 177.0(2)
B1 C7 C8 F1 -3.6(4)
C12 C7 C8 C9 -0.9(4)
B1 C7 C8 C9 178.5(3)
F1 C8 C9 F2 1.4(4)
C7 C8 C9 F2 179.4(3)
F1 C8 C9 C10 -179.0(3)
C7 C8 C9 C10 -1.0(5)
F2 C9 C10 F3 0.6(5)
C8 C9 C10 F3 -179.0(3)
F2 C9 C10 C11 -178.0(3)
C8 C9 C10 C11 2.4(5)
F3 C10 C11 F4 -0.1(4)
C9 C10 C11 F4 178.5(3)
F3 C10 C11 C12 179.6(2)
C9 C10 C11 C12 -1.8(4)
F4 C11 C12 F5 -2.0(4)
C10 C11 C12 F5 178.3(3)
F4 C11 C12 C7 179.4(2)
C10 C11 C12 C7 -0.3(4)
C8 C7 C12 F5 -177.0(2)
B1 C7 C12 F5 3.6(4)
C8 C7 C12 C11 1.6(4)
B1 C7 C12 C11 -177.9(3)
C18 C13 C14 F6 -179.8(2)
B1 C13 C14 F6 4.9(4)
C18 C13 C14 C15 -0.2(4)
B1 C13 C14 C15 -175.5(3)
F6 C14 C15 F7 -0.3(4)
C13 C14 C15 F7 -179.9(3)
F6 C14 C15 C16 179.2(2)
C13 C14 C15 C16 -0.4(4)
F7 C15 C16 F8 0.8(4)
C14 C15 C16 F8 -178.7(2)
F7 C15 C16 C17 179.5(2)
C14 C15 C16 C17 0.0(4)
F8 C16 C17 F9 -0.9(4)
C15 C16 C17 F9 -179.6(3)
F8 C16 C17 C18 179.8(2)
C15 C16 C17 C18 1.1(4)
F9 C17 C18 F10 -2.2(4)
C16 C17 C18 F10 177.1(3)
F9 C17 C18 C13 178.8(3)
C16 C17 C18 C13 -1.9(4)
C14 C13 C18 F10 -177.5(2)
B1 C13 C18 F10 -2.7(4)
C14 C13 C18 C17 1.4(4)
B1 C13 C18 C17 176.2(3)
C24 C19 C20 F11 -176.5(2)
B1 C19 C20 F11 -3.6(4)
C24 C19 C20 C21 1.4(4)
B1 C19 C20 C21 174.3(3)
F11 C20 C21 F12 -1.9(4)
C19 C20 C21 F12 -179.8(3)
F11 C20 C21 C22 177.4(3)
C19 C20 C21 C22 -0.5(5)
F12 C21 C22 F13 -0.6(5)
C20 C21 C22 F13 -179.9(3)
F12 C21 C22 C23 178.6(3)
C20 C21 C22 C23 -0.7(5)
F13 C22 C23 F14 0.0(5)
C21 C22 C23 F14 -179.3(3)
F13 C22 C23 C24 -179.9(3)
C21 C22 C23 C24 0.8(5)
C20 C19 C24 F15 176.7(3)
B1 C19 C24 F15 4.0(4)
C20 C19 C24 C23 -1.2(4)
B1 C19 C24 C23 -173.9(3)
F14 C23 C24 F15 2.2(4)
C22 C23 C24 F15 -177.8(3)
F14 C23 C24 C19 -179.7(3)
C22 C23 C24 C19 0.2(5)
C8 C7 B1 C19 107.6(3)
C12 C7 B1 C19 -73.0(3)
C8 C7 B1 C13 -120.8(3)
C12 C7 B1 C13 58.5(3)
C8 C7 B1 P1 -7.0(4)
C12 C7 B1 P1 172.4(2)
C24 C19 B1 C7 -15.6(4)
C20 C19 B1 C7 172.4(2)
C24 C19 B1 C13 -141.5(3)
C20 C19 B1 C13 46.5(4)
C24 C19 B1 P1 106.7(3)
C20 C19 B1 P1 -65.4(3)
C18 C13 B1 C7 -108.5(3)
C14 C13 B1 C7 66.0(3)
C18 C13 B1 C19 20.5(4)
C14 C13 B1 C19 -165.0(2)
C18 C13 B1 P1 130.8(3)
C14 C13 B1 P1 -54.7(3)
C1 P1 B1 C7 99.3(2)
C1 P1 B1 C19 -22.5(2)
C1 P1 B1 C13 -144.95(19)
